data_4335996
loop_
_publ_author_name
'Charles J. Simmons'
'Horst Stratemeier'
'Michael A. Hitchman'
'Mark J. Riley'

_publ_section_title
;
 Influence of Lattice Interactions on the Jahn-Teller Distortion of the
 [Cu(H2O)6]2+ Ion: Dependence of the Crystal Structure of
 K2xRb2-2x[Cu(H2O)6](SeO4)2 upon the K/Rb Ratio
;
_journal_name_full 'Inorganic Chemistry'
_journal_page_first 10481
_journal_page_last 10499
_journal_paper_doi 10.1021/ic401385f
_journal_volume 52
_journal_year 2013
_chemical_formula_moiety 'Cu H12 K0.718 O14 Rb1.282 Se2 '
_chemical_formula_sum 'Cu H12 K0.718 O14 Rb1.282 Se2'
_chemical_formula_weight 595.2
_space_group_IT_number 14
_symmetry_cell_setting monoclinic
_symmetry_Int_Tables_number 14
_symmetry_space_group_name_Hall '-P 2yab'
_symmetry_space_group_name_H-M 'P 1 21/a 1'
_cell_angle_alpha 90
_cell_angle_beta 104.360(2)
_cell_angle_gamma 90
_cell_formula_units_Z 2
_cell_length_a 9.3021(2)
_cell_length_b 12.4428(4)
_cell_length_c 6.3617(2)
_cell_measurement_reflns_used 5312
_cell_measurement_temperature 298
_cell_measurement_theta_max 34.3
_cell_measurement_theta_min 1.6
_cell_volume 713.32(4)
_computing_cell_refinement 'HKL Scalepack'
_computing_data_collection 'KappaCCD Server Control'
_computing_data_reduction 'HKL Denzo and Scalepack'
_computing_publication_material 'teXsan for Windows v. 1.06 MSC'
_computing_structure_refinement 'teXsan for Windows v. 1.06 MSC'
_computing_structure_solution
;
SIR92 (Altomare, et. al. 1994)
;
_diffrn_ambient_temperature 298
_diffrn_measured_fraction_theta_full 0.999
_diffrn_measured_fraction_theta_max 0.999
_diffrn_measurement_device 'Nonius CCD camera'
_diffrn_measurement_method '\f scans \w scans \k offsets'
_diffrn_radiation_detector 'Nonius Kappa CCD'
_diffrn_radiation_monochromator graphite
_diffrn_radiation_source 'fine-focus sealed x-ray tube'
_diffrn_radiation_type 'Mo K\a'
_diffrn_radiation_wavelength 0.7107
_diffrn_reflns_av_R_equivalents 0.02350
_diffrn_reflns_av_sigmaI/netI 0.061
_diffrn_reflns_limit_h_max 14
_diffrn_reflns_limit_h_min -14
_diffrn_reflns_limit_k_max 19
_diffrn_reflns_limit_k_min -16
_diffrn_reflns_limit_l_max 10
_diffrn_reflns_limit_l_min -10
_diffrn_reflns_number 5312
_diffrn_reflns_theta_full 34.29
_diffrn_reflns_theta_max 34.29
_diffrn_reflns_theta_min 1.63
_diffrn_standards_decay_% 0.00
_diffrn_standards_interval_count 0
_diffrn_standards_number 0
_exptl_absorpt_coefficient_mu 11.24
_exptl_absorpt_correction_T_max 0.867
_exptl_absorpt_correction_T_min 0.699
_exptl_absorpt_correction_type multi-scan
_exptl_absorpt_process_details '(Denzo-SMN; Otwinowski & Minor, 1997)'
_exptl_crystal_colour blue
_exptl_crystal_density_diffrn 2.771
_exptl_crystal_description sphere
_exptl_crystal_F_000 564.2
_exptl_crystal_size_rad 0.30
_refine_diff_density_max 0.43
_refine_diff_density_min -0.43
_refine_ls_extinction_coef 0.00000135(5)
_refine_ls_extinction_expression 'equ(3) Acta Cryst.(1968) A24, p213.'
_refine_ls_extinction_method 'Zachariasen (1967)'
_refine_ls_goodness_of_fit_all 1.325
_refine_ls_goodness_of_fit_ref 1.330
_refine_ls_hydrogen_treatment refall
_refine_ls_matrix_type full
_refine_ls_number_constraints 1
_refine_ls_number_parameters 123
_refine_ls_number_reflns 1850
_refine_ls_number_restraints 0
_refine_ls_R_factor_all 0.0209
_refine_ls_R_factor_gt 0.0210
_refine_ls_shift/su_max 0.0900
_refine_ls_shift/su_mean 0.0049
_refine_ls_structure_factor_coef F
_refine_ls_weighting_details 'w = 1/[\s^2^(Fo)]'
_refine_ls_weighting_scheme sigma
_refine_ls_wR_factor_all 0.0230
_refine_ls_wR_factor_ref 0.0230
_reflns_number_gt 1850
_reflns_number_total 2977
_reflns_threshold_expression I>5.00\s(I)
_cod_data_source_file ic401385f_si_003_38.cif
_cod_data_source_block '_Template_texray.inf37'
_cod_original_cell_volume 713.32(3)
_cod_original_sg_symbol_H-M 'P 21/a '
_cod_original_formula_sum 'Cu H12 K0.718 O14 Rb1.282 Se2 '
_cod_database_code 4335996

loop_
_symmetry_equiv_pos_as_xyz
'   +x,   +y,   +z'
'1/2-x,1/2+y,   -z'
'   -x,   -y,   -z'
'1/2+x,1/2-y,   +z'

loop_
_atom_site_label
_atom_site_fract_x
_atom_site_fract_y
_atom_site_fract_z
_atom_site_U_iso_or_equiv
_atom_site_occupancy
_atom_site_refinement_flags
_atom_site_adp_type
_atom_site_calc_flag
Rb(10) 0.13657(4) 0.34215(4) 0.35105(7) 0.03088(9) 0.6412(10) S Uani d
Se(2) 0.40751(2) 0.13855(2) 0.73387(3) 0.02189(4) 1.0000 . Uani d
Cu(1) 0.00000 0.00000 0.00000 0.01777(7) 1.000 S Uani d
K(10) 0.1207(2) 0.3502(1) 0.3274(3) 0.0237(3) 0.3588 SP Uani d
O(3) 0.4117(1) 0.24318(11) 0.5806(2) 0.0351(4) 1.0000 . Uani d
O(4) 0.55910(12) 0.06948(13) 0.7617(2) 0.0443(4) 1.0000 . Uani d
O(5) 0.26805(12) 0.06264(10) 0.6115(2) 0.0278(3) 1.0000 . Uani d
O(6) 0.38606(13) 0.17798(11) 0.9701(2) 0.0326(4) 1.0000 . Uani d
O(7) 0.1637(2) 0.11501(13) 0.1697(2) 0.0344(4) 1.0000 . Uani d
O(8) -0.1722(1) 0.10948(12) 0.0308(2) 0.0326(4) 1.0000 . Uani d
O(9) -0.00621(13) -0.06180(11) 0.2782(2) 0.0237(3) 1.0000 . Uani d
H(15) 0.195(2) 0.100(2) 0.272(3) 0.037(6) 1.0000 . Uiso d
H(16) 0.220(2) 0.123(2) 0.113(3) 0.033(6) 1.0000 . Uiso d
H(17) -0.238(2) 0.104(2) -0.053(3) 0.028(5) 1.0000 . Uiso d
H(18) -0.147(2) 0.164(2) 0.008(3) 0.034(6) 1.0000 . Uiso d
H(19) -0.067(2) -0.060(2) 0.307(3) 0.016(5) 1.0000 . Uiso d
H(20) 0.024(2) -0.132(2) 0.324(3) 0.042(6) 1.0000 . Uiso d

loop_
_atom_site_aniso_label
_atom_site_aniso_U_11
_atom_site_aniso_U_22
_atom_site_aniso_U_33
_atom_site_aniso_U_12
_atom_site_aniso_U_13
_atom_site_aniso_U_23
Rb(10) 0.0324(2) 0.0316(2) 0.0295(2) 0.0012(2) 0.0092(1) 0.0017(2)
Se(2) 0.02075(7) 0.02232(9) 0.02266(9) -0.00281(7) 0.00548(6) -0.00155(8)
Cu(1) 0.01713(11) 0.0189(1) 0.0174(1) -0.00123(11) 0.00451(10) 0.00181(12)
K(10) 0.0218(5) 0.0253(7) 0.0228(6) 0.0017(5) 0.0034(5) 0.0023(6)
O(3) 0.0532(7) 0.0256(7) 0.0282(7) -0.0113(6) 0.0134(6) 0.0025(6)
O(4) 0.0235(6) 0.0492(10) 0.0570(10) 0.0082(6) 0.0041(6) -0.0070(8)
O(5) 0.0243(5) 0.0295(7) 0.0307(7) -0.0087(5) 0.0089(5) -0.0054(6)
O(6) 0.0471(7) 0.0311(8) 0.0218(7) -0.0022(6) 0.0125(6) -0.0034(6)
O(7) 0.0336(7) 0.0462(9) 0.0243(7) -0.0007(7) 0.0089(6) 0.0056(7)
O(8) 0.0290(6) 0.0306(8) 0.0348(8) -0.0054(6) 0.0013(6) 0.0055(7)
O(9) 0.0244(6) 0.0259(7) 0.0234(6) 0.0022(5) 0.0108(5) 0.0042(6)

loop_
_atom_type_symbol
_atom_type_oxidation_number
_atom_type_scat_dispersion_real
_atom_type_scat_dispersion_imag
_atom_type_scat_source
H 0 0.000 0.000
;International Tables for Crystallography
(1992, Vol. C, Table 6.1.1.2)
;
O 0 0.008 0.006
;International Tables for Crystallography
(1992, Vol. C, Table 6.1.1.2)
;
K 0 0.179 0.250
;International Tables for Crystallography
(1992, Vol. C, Table 6.1.1.2)
;
Cu 0 0.263 1.266
;International Tables for Crystallography
(1992, Vol. C, Tables 4.2.6.8 and 6.1.1.1)
;
Se 0 -0.178 2.223
;International Tables for Crystallography
(1992, Vol. C, Tables 4.2.6.8 and 6.1.1.1)
;
Rb 0 -1.044 2.973
;International Tables for Crystallography
(1992, Vol. C, Tables 4.2.6.8 and 6.1.1.1)
;

loop_
_geom_angle_atom_site_label_1
_geom_angle_atom_site_label_2
_geom_angle_atom_site_label_3
_geom_angle
_geom_angle_site_symmetry_1
_geom_angle_site_symmetry_2
_geom_angle_site_symmetry_3
_geom_angle_publ_flag
O3 SE2 O4 109.78(8) . . . ?
O3 SE2 O5 108.03(7) . . . ?
O3 SE2 O6 109.59(8) . . . ?
O4 SE2 O5 108.11(8) . . . ?
O4 SE2 O6 111.01(8) . . . ?
O5 SE2 O6 110.26(7) . . . ?
O7 CU1 O7 180.00 . . . ?
O7 CU1 O8 89.05(6) . . . ?
O7 CU1 O9 89.06(6) 3 3 3 ?
O8 CU1 O8 180.00 . . . ?
O8 CU1 O9 88.66(6) . . . ?
O9 CU1 O9 180.00 . . . ?
CU1 O7 H15 112.8(21) . . . no
CU1 O7 H16 110.8(18) . . . no
H15 O7 H16 109.9(26) . . . no
CU1 O8 H17 113.0(18) . . . no
CU1 O8 H18 106.4(18) . . . no
H17 O8 H18 101.8(23) . . . no
CU1 O9 H19 118.6(18) . . . no
CU1 O9 H20 125.0(15) . . . no
H19 O9 H20 99.6(23) . . . no

loop_
_geom_bond_atom_site_label_1
_geom_bond_atom_site_label_2
_geom_bond_distance
_geom_bond_publ_flag
RB10 K10 0.208(2) ?
SE2 O3 1.633(2) ?
SE2 O4 1.623(1) ?
SE2 O5 1.6372(13) ?
SE2 O6 1.640(1) ?
CU1 O7 2.172(2) ?
CU1 O7 2.172(2) ?
CU1 O8 2.148(2) ?
CU1 O8 2.148(2) ?
CU1 O9 1.943(1) ?
CU1 O9 1.943(1) ?
O7 H15 0.67(2) no
O7 H16 0.71(2) no
O8 H17 0.71(2) no
O8 H18 0.74(2) no
O9 H19 0.64(2) no
O9 H20 0.94(2) no
